data_2237878
loop_
_publ_author_name
'Moreno-Fuquen, Rodolfo'
'Hernandez, Geraldine'
'Ellena, Javier'
'De Simone, Carlos A.'
'Tenorio, Juan C.'

_publ_section_title
;
 4-Formyl-2-nitrophenyl 4-bromobenzoate
;
_journal_coeditor_code HG5309
_journal_issue 5
_journal_name_full 'Acta Crystallographica Section E'
_journal_page_first o793
_journal_paper_doi 10.1107/S1600536813010830
_journal_volume 69
_journal_year 2013
_chemical_formula_iupac 'C14 H8 Br N O5'
_chemical_formula_moiety 'C14 H8 Br N O5'
_chemical_formula_sum 'C14 H8 Br N O5'
_chemical_formula_weight 350.12
_chemical_melting_point 422.0(10)
_chemical_name_systematic
;
4-Formyl-2-nitrophenyl 4-bromobenzoate
;
_space_group_IT_number 14
_symmetry_cell_setting monoclinic
_symmetry_space_group_name_Hall '-P 2ybc'
_symmetry_space_group_name_H-M 'P 1 21/c 1'
_atom_sites_solution_hydrogens geom
_atom_sites_solution_primary direct
_atom_sites_solution_secondary difmap
_audit_creation_method SHELXL-97
_cell_angle_alpha 90.00
_cell_angle_beta 103.1910(9)
_cell_angle_gamma 90.00
_cell_formula_units_Z 4
_cell_length_a 6.5308(2)
_cell_length_b 8.2253(2)
_cell_length_c 25.6860(8)
_cell_measurement_reflns_used 3737
_cell_measurement_temperature 295
_cell_measurement_theta_max 26.42
_cell_measurement_theta_min 2.96
_cell_volume 1343.39(7)
_computing_cell_refinement 'SCALEPACK (Otwinowski & Minor, 1997)'
_computing_data_collection 'COLLECT (Nonius, 2000)'
_computing_data_reduction 'DENZO and SCALEPACK (Otwinowski & Minor, 1997)'
_computing_molecular_graphics 'ORTEP-3 for Windows (Farrugia, 2012) and Mercury (Macrae <i>et al.</i>, 2006)'
_computing_publication_material 'WinGX (Farrugia, 2012)'
_computing_structure_refinement 'SHELXL97 (Sheldrick, 2008)'
_computing_structure_solution 'SHELXS97 (Sheldrick, 2008)'
_diffrn_ambient_temperature 295
_diffrn_measured_fraction_theta_full 0.997
_diffrn_measured_fraction_theta_max 0.997
_diffrn_measurement_device '95mm CCD camera on \k-goniostat'
_diffrn_measurement_device_type 'Nonius KappaCCD'
_diffrn_measurement_method 'CCD rotation images, thick slices'
_diffrn_radiation_monochromator graphite
_diffrn_radiation_source 'fine-focus sealed tube'
_diffrn_radiation_type MoK\a
_diffrn_radiation_wavelength 0.71073
_diffrn_reflns_av_R_equivalents 0.0858
_diffrn_reflns_av_sigmaI/netI 0.0418
_diffrn_reflns_limit_h_max 6
_diffrn_reflns_limit_h_min -8
_diffrn_reflns_limit_k_max 9
_diffrn_reflns_limit_k_min -10
_diffrn_reflns_limit_l_max 32
_diffrn_reflns_limit_l_min -32
_diffrn_reflns_number 16446
_diffrn_reflns_theta_full 26.42
_diffrn_reflns_theta_max 26.42
_diffrn_reflns_theta_min 2.96
_diffrn_standards_number 0
_exptl_absorpt_coefficient_mu 3.081
_exptl_absorpt_correction_T_max 0.687
_exptl_absorpt_correction_T_min 0.568
_exptl_absorpt_correction_type multi-scan
_exptl_absorpt_process_details
;
(SADABS; Sheldrick, 1996)
;
_exptl_crystal_colour colourless
_exptl_crystal_density_diffrn 1.731
_exptl_crystal_density_method 'not measured'
_exptl_crystal_description prism
_exptl_crystal_F_000 696
_exptl_crystal_size_max 0.38
_exptl_crystal_size_mid 0.16
_exptl_crystal_size_min 0.12
_refine_diff_density_max 0.429
_refine_diff_density_min -0.391
_refine_ls_extinction_method none
_refine_ls_goodness_of_fit_ref 1.026
_refine_ls_hydrogen_treatment constr
_refine_ls_matrix_type full
_refine_ls_number_parameters 190
_refine_ls_number_reflns 2746
_refine_ls_number_restraints 0
_refine_ls_restrained_S_all 1.026
_refine_ls_R_factor_all 0.0550
_refine_ls_R_factor_gt 0.0408
_refine_ls_shift/su_max 0.000
_refine_ls_shift/su_mean 0.000
_refine_ls_structure_factor_coef Fsqd
_refine_ls_weighting_details 'calc w=1/[\s^2^(Fo^2^)+(0.0507P)^2^+0.4984P] where P=(Fo^2^+2Fc^2^)/3'
_refine_ls_weighting_scheme calc
_refine_ls_wR_factor_gt 0.1037
_refine_ls_wR_factor_ref 0.1133
_reflns_number_gt 2095
_reflns_number_total 2746
_reflns_threshold_expression I>2\s(I)
_cod_data_source_file hg5309.cif
_cod_data_source_block I
_cod_original_cell_volume 1343.38(7)
_cod_original_sg_symbol_H-M 'P 21/c'
_cod_database_code 2237878
_cod_database_fobs_code 2237878

loop_
_symmetry_equiv_pos_as_xyz
'x, y, z'
'-x, y+1/2, -z+1/2'
'-x, -y, -z'
'x, -y-1/2, z-1/2'

loop_
_atom_site_type_symbol
_atom_site_label
_atom_site_fract_x
_atom_site_fract_y
_atom_site_fract_z
_atom_site_U_iso_or_equiv
_atom_site_adp_type
_atom_site_calc_flag
_atom_site_refinement_flags
_atom_site_occupancy
_atom_site_symmetry_multiplicity
Br Br1 1.31938(6) 0.42327(5) 0.035355(14) 0.08659(19) Uani d . 1 1
O O1 0.7475(5) 0.4084(3) 0.49383(11) 0.0950(8) Uani d . 1 1
O O2 1.3030(4) 0.2431(3) 0.40032(11) 0.0952(8) Uani d . 1 1
N N1 1.1928(4) 0.2760(3) 0.35705(11) 0.0598(6) Uani d . 1 1
C C1 0.8918(4) 0.4497(3) 0.31011(11) 0.0499(6) Uani d . 1 1
C C2 0.7088(4) 0.5329(3) 0.31062(12) 0.0587(7) Uani d . 1 1
H H2 0.6359 0.5890 0.2790 0.070 Uiso d R 1 1
C C3 0.6341(5) 0.5347(3) 0.35660(12) 0.0600(7) Uani d . 1 1
H H3 0.5051 0.5909 0.3563 0.072 Uiso d R 1 1
C C4 0.7415(4) 0.4571(3) 0.40263(11) 0.0542(6) Uani d . 1 1
C C5 0.9260(4) 0.3742(3) 0.40244(10) 0.0509(6) Uani d . 1 1
H H5 1.0040 0.3205 0.4339 0.061 Uiso d R 1 1
C C6 0.9988(4) 0.3692(3) 0.35613(11) 0.0487(6) Uani d . 1 1
O O3 1.2303(4) 0.2336(3) 0.31487(10) 0.0826(7) Uani d . 1 1
O O4 0.9767(3) 0.4597(2) 0.26543(7) 0.0585(5) Uani d . 1 1
O O5 0.7279(3) 0.2919(2) 0.21998(8) 0.0638(5) Uani d . 1 1
C C7 0.6609(5) 0.4666(4) 0.45221(12) 0.0622(7) Uani d . 1 1
H H7 0.5332 0.5250 0.4518 0.075 Uiso d R 1 1
C C8 0.8811(4) 0.3721(3) 0.22136(10) 0.0495(6) Uani d . 1 1
C C9 0.9929(4) 0.3918(3) 0.17757(10) 0.0472(6) Uani d . 1 1
C C10 1.1847(4) 0.4683(3) 0.18437(11) 0.0525(6) Uani d . 1 1
H H10 1.2502 0.5140 0.2185 0.063 Uiso d R 1 1
C C11 1.2847(4) 0.4808(3) 0.14219(12) 0.0575(7) Uani d . 1 1
H H11 1.4190 0.5329 0.1463 0.069 Uiso d R 1 1
C C12 1.1860(5) 0.4152(3) 0.09351(11) 0.0557(7) Uani d . 1 1
C C13 0.9933(5) 0.3400(4) 0.08568(12) 0.0630(7) Uani d . 1 1
H H13 0.9283 0.2961 0.0512 0.076 Uiso d R 1 1
C C14 0.8966(4) 0.3285(3) 0.12789(11) 0.0576(7) Uani d . 1 1
H H14 0.7617 0.2769 0.1231 0.069 Uiso d R 1 1

loop_
_atom_site_aniso_label
_atom_site_aniso_U_11
_atom_site_aniso_U_22
_atom_site_aniso_U_33
_atom_site_aniso_U_12
_atom_site_aniso_U_13
_atom_site_aniso_U_23
Br1 0.0923(3) 0.1169(4) 0.0618(3) -0.00649(19) 0.0410(2) 0.00527(18)
O1 0.112(2) 0.121(2) 0.0613(17) 0.0260(15) 0.0380(15) 0.0109(14)
O2 0.0753(14) 0.133(2) 0.0756(17) 0.0367(14) 0.0142(13) 0.0138(15)
N1 0.0586(13) 0.0586(13) 0.0649(16) 0.0002(10) 0.0197(12) -0.0011(12)
C1 0.0572(15) 0.0541(14) 0.0397(14) -0.0125(11) 0.0138(11) -0.0027(11)
C2 0.0602(16) 0.0662(16) 0.0492(16) 0.0020(13) 0.0113(13) 0.0072(13)
C3 0.0592(16) 0.0650(17) 0.0578(18) 0.0083(13) 0.0171(14) 0.0017(14)
C4 0.0619(16) 0.0555(15) 0.0495(16) 0.0002(12) 0.0217(13) -0.0024(12)
C5 0.0609(16) 0.0520(13) 0.0407(14) -0.0010(12) 0.0138(12) 0.0011(11)
C6 0.0511(14) 0.0451(12) 0.0525(15) -0.0026(11) 0.0168(12) -0.0029(11)
O3 0.0878(15) 0.0896(15) 0.0811(16) 0.0140(12) 0.0415(13) -0.0103(13)
O4 0.0624(11) 0.0732(12) 0.0424(11) -0.0174(9) 0.0169(9) -0.0027(9)
O5 0.0610(11) 0.0761(12) 0.0576(12) -0.0208(10) 0.0202(9) -0.0045(9)
C7 0.078(2) 0.0668(17) 0.0487(17) 0.0074(14) 0.0293(15) -0.0008(14)
C8 0.0528(15) 0.0511(13) 0.0439(14) -0.0011(12) 0.0096(11) 0.0023(11)
C9 0.0505(14) 0.0475(13) 0.0444(14) 0.0002(10) 0.0125(11) 0.0026(11)
C10 0.0539(15) 0.0569(14) 0.0460(15) -0.0046(12) 0.0101(12) -0.0037(12)
C11 0.0564(15) 0.0607(16) 0.0581(18) -0.0075(13) 0.0184(13) 0.0011(13)
C12 0.0646(16) 0.0621(16) 0.0442(15) 0.0054(13) 0.0205(13) 0.0077(12)
C13 0.0703(18) 0.0736(18) 0.0439(15) -0.0067(15) 0.0104(13) -0.0018(13)
C14 0.0554(15) 0.0690(17) 0.0479(16) -0.0100(13) 0.0105(12) -0.0014(13)

loop_
_atom_type_symbol
_atom_type_description
_atom_type_scat_dispersion_real
_atom_type_scat_dispersion_imag
_atom_type_scat_source
Br Br -0.2901 2.4595 'International Tables Vol C Tables 4.2.6.8 and 6.1.1.4'
C C 0.0033 0.0016 'International Tables Vol C Tables 4.2.6.8 and 6.1.1.4'
H H 0.0000 0.0000 'International Tables Vol C Tables 4.2.6.8 and 6.1.1.4'
N N 0.0061 0.0033 'International Tables Vol C Tables 4.2.6.8 and 6.1.1.4'
O O 0.0106 0.0060 'International Tables Vol C Tables 4.2.6.8 and 6.1.1.4'

loop_
_geom_angle_atom_site_label_1
_geom_angle_atom_site_label_2
_geom_angle_atom_site_label_3
_geom_angle
O2 N1 O3 123.8(3)
O2 N1 C6 117.4(2)
O3 N1 C6 118.8(2)
C2 C1 O4 119.3(2)
C2 C1 C6 119.7(3)
O4 C1 C6 120.8(2)
C3 C2 C1 119.4(3)
C3 C2 H2 121.0
C1 C2 H2 119.6
C2 C3 C4 121.2(3)
C2 C3 H3 118.8
C4 C3 H3 120.0
C3 C4 C5 119.7(3)
C3 C4 C7 119.9(3)
C5 C4 C7 120.5(3)
C6 C5 C4 119.3(2)
C6 C5 H5 119.5
C4 C5 H5 121.2
C5 C6 C1 120.8(2)
C5 C6 N1 117.8(2)
C1 C6 N1 121.5(2)
C8 O4 C1 117.44(19)
O1 C7 C4 124.0(3)
O1 C7 H7 116.4
C4 C7 H7 119.5
O5 C8 O4 122.6(2)
O5 C8 C9 126.4(2)
O4 C8 C9 111.1(2)
C10 C9 C14 119.7(2)
C10 C9 C8 123.0(2)
C14 C9 C8 117.2(2)
C9 C10 C11 120.7(3)
C9 C10 H10 119.8
C11 C10 H10 119.5
C12 C11 C10 118.1(2)
C12 C11 H11 120.0
C10 C11 H11 121.8
C13 C12 C11 122.1(3)
C13 C12 Br1 118.1(2)
C11 C12 Br1 119.8(2)
C12 C13 C14 119.0(3)
C12 C13 H13 120.1
C14 C13 H13 120.9
C13 C14 C9 120.3(3)
C13 C14 H14 120.1
C9 C14 H14 119.6

loop_
_geom_bond_atom_site_label_1
_geom_bond_atom_site_label_2
_geom_bond_distance
Br1 C12 1.894(3)
O1 C7 1.190(4)
O2 N1 1.209(3)
N1 O3 1.215(3)
N1 C6 1.476(3)
C1 C2 1.380(4)
C1 O4 1.386(3)
C1 C6 1.395(4)
C2 C3 1.377(4)
C2 H2 0.9599
C3 C4 1.385(4)
C3 H3 0.9600
C4 C5 1.385(4)
C4 C7 1.487(4)
C5 C6 1.379(3)
C5 H5 0.9601
O4 C8 1.367(3)
O5 C8 1.192(3)
C7 H7 0.9599
C8 C9 1.483(3)
C9 C10 1.377(4)
C9 C14 1.389(4)
C10 C11 1.391(4)
C10 H10 0.9599
C11 C12 1.380(4)
C11 H11 0.9600
C12 C13 1.375(4)
C13 C14 1.377(4)
C13 H13 0.9601
C14 H14 0.9600

loop_
_geom_hbond_atom_site_label_D
_geom_hbond_atom_site_label_H
_geom_hbond_atom_site_label_A
_geom_hbond_site_symmetry_A
_geom_hbond_distance_DH
_geom_hbond_distance_HA
_geom_hbond_distance_DA
_geom_hbond_angle_DHA
C13 H13 O1 4_565 0.96 2.37 3.254(4) 153.4
